data_7223359
loop_
_publ_author_name
'Barros, Wdeson P.'
'Luisa Calatayud, M.'
'Lloret, Francesc'
'Julve, Miguel'
'Marino, Nadia'
'De Munno, Giovanni'
'Stumpf, Humberto O.'
'Ruiz-Garc\'ia, Rafael'
'Castro, Isabel'

_publ_section_title
;
 Self-assembly, binding ability and magnetic properties of dicopper(ii)
 pyrazolenophanes
;
_journal_issue 3
_journal_name_full CrystEngComm
_journal_page_first 437
_journal_paper_doi 10.1039/C5CE02058A
_journal_volume 18
_journal_year 2016
_chemical_formula_sum 'C24 H22 Cl2 Cu2 N12 O8'
_chemical_formula_weight 804.51
_chemical_name_systematic
;
 ?
;
_space_group_crystal_system monoclinic
_space_group_IT_number 14
_space_group_name_Hall '-P 2ybc'
_space_group_name_H-M_alt 'P 1 21/c 1'
_symmetry_space_group_name_Hall '-P 2ybc'
_symmetry_space_group_name_H-M 'P 1 21/c 1'
_atom_sites_solution_hydrogens geom
_audit_creation_method SHELXL-2013
_audit_update_record
;
2015-06-16 deposited with the CCDC.
2015-11-27 downloaded from the CCDC.
;
_cell_angle_alpha 90
_cell_angle_beta 100.142(2)
_cell_angle_gamma 90
_cell_formula_units_Z 4
_cell_length_a 13.1874(8)
_cell_length_b 11.9065(8)
_cell_length_c 19.8014(13)
_cell_measurement_temperature 296(2)
_cell_volume 3060.6(3)
_computing_structure_refinement 'SHELXL-2013 (Sheldrick, 2013)'
_diffrn_ambient_temperature 296(2)
_diffrn_measured_fraction_theta_full 1.000
_diffrn_measured_fraction_theta_max 1.000
_diffrn_radiation_type MoK\a
_diffrn_radiation_wavelength 0.71073
_diffrn_reflns_av_R_equivalents 0.0268
_diffrn_reflns_av_unetI/netI 0.0230
_diffrn_reflns_laue_measured_fraction_full 1.000
_diffrn_reflns_laue_measured_fraction_max 1.000
_diffrn_reflns_limit_h_max 15
_diffrn_reflns_limit_h_min -16
_diffrn_reflns_limit_k_max 13
_diffrn_reflns_limit_k_min -15
_diffrn_reflns_limit_l_max 25
_diffrn_reflns_limit_l_min -25
_diffrn_reflns_number 25127
_diffrn_reflns_point_group_measured_fraction_full 1.000
_diffrn_reflns_point_group_measured_fraction_max 1.000
_diffrn_reflns_theta_full 25.242
_diffrn_reflns_theta_max 27.102
_diffrn_reflns_theta_min 1.569
_exptl_absorpt_coefficient_mu 1.634
_exptl_crystal_density_diffrn 1.746
_exptl_crystal_F_000 1624
_exptl_crystal_size_max 0.360
_exptl_crystal_size_mid 0.300
_exptl_crystal_size_min 0.290
_refine_diff_density_max 0.901
_refine_diff_density_min -0.836
_refine_diff_density_rms 0.063
_refine_ls_extinction_method none
_refine_ls_goodness_of_fit_ref 1.035
_refine_ls_hydrogen_treatment constr
_refine_ls_matrix_type full
_refine_ls_number_parameters 472
_refine_ls_number_reflns 6750
_refine_ls_number_restraints 190
_refine_ls_restrained_S_all 1.100
_refine_ls_R_factor_all 0.0474
_refine_ls_R_factor_gt 0.0359
_refine_ls_shift/su_max 0.001
_refine_ls_shift/su_mean 0.000
_refine_ls_structure_factor_coef Fsqd
_refine_ls_weighting_details 'w=1/[\s^2^(Fo^2^)+(0.0443P)^2^+2.7825P] where P=(Fo^2^+2Fc^2^)/3'
_refine_ls_weighting_scheme calc
_refine_ls_wR_factor_gt 0.0889
_refine_ls_wR_factor_ref 0.0964
_reflns_Friedel_coverage 0.000
_reflns_number_gt 5522
_reflns_number_total 6750
_reflns_threshold_expression 'I > 2\s(I)'
_cod_data_source_file c5ce02058a2.cif
_cod_data_source_block COMP1
_cod_depositor_comments 'Adding full bibliography for 7223359--7223362.cif.'
_cod_original_cell_volume 3060.5(3)
_cod_database_code 7223359
_shelx_space_group_comment
;
The symmetry employed for this shelxl refinement is uniquely defined
by the following loop, which should always be used as a source of
symmetry information in preference to the above space-group names.
They are only intended as comments.
;
_shelx_estimated_absorpt_t_min 0.591
_shelx_estimated_absorpt_t_max 0.649
_shelxl_version_number 2013-4

loop_
_space_group_symop_operation_xyz
'x, y, z'
'-x, y+1/2, -z+1/2'
'-x, -y, -z'
'x, -y-1/2, z-1/2'

loop_
_atom_site_label
_atom_site_type_symbol
_atom_site_fract_x
_atom_site_fract_y
_atom_site_fract_z
_atom_site_U_iso_or_equiv
_atom_site_adp_type
_atom_site_occupancy
_atom_site_site_symmetry_order
_atom_site_calc_flag
_atom_site_refinement_flags_posn
_atom_site_refinement_flags_adp
_atom_site_refinement_flags_occupancy
_atom_site_disorder_assembly
_atom_site_disorder_group
Cu1 Cu 0.73843(2) 0.88450(3) 0.15674(2) 0.03500(9) Uani 1 1 d . . . . .
Cu2 Cu 0.68753(2) 0.83266(3) 0.31144(2) 0.03868(10) Uani 1 1 d . . . . .
N1 N 0.87886(15) 0.90279(18) 0.13030(11) 0.0358(5) Uani 1 1 d . . . . .
C1 C 0.9577(2) 0.8304(2) 0.14098(16) 0.0453(7) Uani 1 1 d . . . . .
H1A H 0.9515 0.7636 0.1642 0.054 Uiso 1 1 calc R U . . .
C2 C 1.0477(2) 0.8538(3) 0.11797(18) 0.0523(8) Uani 1 1 d . . . . .
H2A H 1.1021 0.8029 0.1240 0.063 Uiso 1 1 calc R U . . .
C3 C 1.0546(2) 0.9549(3) 0.08583(16) 0.0509(7) Uani 1 1 d . . . . .
H3A H 1.1148 0.9717 0.0695 0.061 Uiso 1 1 calc R U . . .
N2 N 0.97822(16) 1.0301(2) 0.07705(12) 0.0457(6) Uani 1 1 d . . . . .
C4 C 0.89380(18) 0.9996(2) 0.09931(13) 0.0358(5) Uani 1 1 d . . . . .
C5 C 0.80549(19) 1.0789(2) 0.09195(12) 0.0358(5) Uani 1 1 d . . . . .
N3 N 0.72231(15) 1.03965(18) 0.11423(10) 0.0355(5) Uani 1 1 d . . . . .
C6 C 0.7354(2) 1.2484(3) 0.06437(16) 0.0537(7) Uani 1 1 d . . . . .
H6A H 0.7393 1.3207 0.0473 0.064 Uiso 1 1 calc R U . . .
C7 C 0.6471(2) 1.2164(3) 0.08676(16) 0.0534(7) Uani 1 1 d . . . . .
H7A H 0.5920 1.2656 0.0850 0.064 Uiso 1 1 calc R U . . .
C8 C 0.6427(2) 1.1096(2) 0.11176(15) 0.0451(6) Uani 1 1 d . . . . .
H8A H 0.5836 1.0856 0.1272 0.054 Uiso 1 1 calc R U . . .
N4 N 0.81595(19) 1.1797(2) 0.06608(13) 0.0478(6) Uani 1 1 d . . . . .
N5 N 0.61920(17) 0.95142(19) 0.36103(11) 0.0409(5) Uani 1 1 d . . . . .
C9 C 0.5293(2) 1.0049(3) 0.33966(17) 0.0544(8) Uani 1 1 d . . . . .
H9A H 0.4939 0.9922 0.2954 0.065 Uiso 1 1 calc R U . . .
C10 C 0.4891(3) 1.0771(3) 0.3812(2) 0.0633(9) Uani 1 1 d . . . . .
H10A H 0.4274 1.1146 0.3661 0.076 Uiso 1 1 calc R U . . .
C11 C 0.5432(3) 1.0920(3) 0.4456(2) 0.0634(9) Uani 1 1 d . . . . .
H11A H 0.5157 1.1387 0.4754 0.076 Uiso 1 1 calc R U . . .
N6 N 0.6340(2) 1.0428(2) 0.46830(13) 0.0534(6) Uani 1 1 d . . . . .
C12 C 0.6681(2) 0.9751(2) 0.42448(13) 0.0381(6) Uani 1 1 d . . . . .
C13 C 0.7710(2) 0.9200(2) 0.44341(13) 0.0374(6) Uani 1 1 d . . . . .
N7 N 0.79477(16) 0.84930(18) 0.39621(11) 0.0358(5) Uani 1 1 d . . . . .
C14 C 0.8877(2) 0.8007(3) 0.40929(15) 0.0471(7) Uani 1 1 d . . . . .
H14A H 0.9071 0.7513 0.3775 0.056 Uiso 1 1 calc R U . . .
C15 C 0.9545(2) 0.8227(3) 0.46907(17) 0.0585(8) Uani 1 1 d . . . . .
H15A H 1.0193 0.7894 0.4784 0.070 Uiso 1 1 calc R U . . .
C16 C 0.9226(2) 0.8952(3) 0.51426(16) 0.0566(8) Uani 1 1 d . . . . .
H16A H 0.9669 0.9103 0.5552 0.068 Uiso 1 1 calc R U . . .
N8 N 0.82993(19) 0.9462(2) 0.50237(12) 0.0496(6) Uani 1 1 d . . . . .
N9 N 0.76859(16) 0.73682(18) 0.19903(10) 0.0363(5) Uani 1 1 d . . . . .
N10 N 0.75740(18) 0.71803(19) 0.26509(11) 0.0409(5) Uani 1 1 d . . . . .
C17 C 0.7685(3) 0.6081(2) 0.27682(14) 0.0495(7) Uani 1 1 d . . . . .
H17A H 0.7639 0.5734 0.3182 0.059 Uiso 1 1 calc R U . . .
C18 C 0.7879(3) 0.5527(2) 0.21925(15) 0.0490(7) Uani 1 1 d . . . . .
C19 C 0.7867(2) 0.6380(2) 0.17174(14) 0.0402(6) Uani 1 1 d . . . . .
H19A H 0.7972 0.6279 0.1269 0.048 Uiso 1 1 calc R U . . .
C20 C 0.8061(4) 0.4306(3) 0.2090(2) 0.0918(15) Uani 1 1 d . . . . .
H20A H 0.7783 0.3877 0.2425 0.138 Uiso 1 1 calc R U . . .
H20B H 0.8788 0.4169 0.2141 0.138 Uiso 1 1 calc R U . . .
H20C H 0.7731 0.4087 0.1638 0.138 Uiso 1 1 calc R U . . .
N11 N 0.59569(15) 0.87100(19) 0.17184(11) 0.0381(5) Uani 1 1 d . . . . .
N12 N 0.57569(16) 0.8325(2) 0.23238(11) 0.0421(5) Uani 1 1 d . . . . .
C21 C 0.4746(2) 0.8092(3) 0.22384(14) 0.0456(7) Uani 1 1 d . . . . .
H21A H 0.4411 0.7809 0.2577 0.055 Uiso 1 1 calc R U . . .
C22 C 0.42773(19) 0.8333(3) 0.15750(14) 0.0434(6) Uani 1 1 d . . . . .
C23 C 0.50723(19) 0.8708(2) 0.12657(14) 0.0400(6) Uani 1 1 d . . . . .
H23A H 0.5005 0.8927 0.0809 0.048 Uiso 1 1 calc R U . . .
C24 C 0.3161(2) 0.8218(3) 0.12540(19) 0.0647(9) Uani 1 1 d . . . . .
H24A H 0.2738 0.8485 0.1568 0.097 Uiso 1 1 calc R U . . .
H24B H 0.3006 0.7443 0.1149 0.097 Uiso 1 1 calc R U . . .
H24C H 0.3025 0.8653 0.0840 0.097 Uiso 1 1 calc R U . . .
Cl1 Cl 0.65384(5) 0.64926(6) 0.46377(4) 0.04371(16) Uani 1 1 d D . . . .
O1P O 0.60865(19) 0.7002(3) 0.40044(15) 0.0994(11) Uani 1 1 d D . . . .
O2P O 0.58915(18) 0.56189(19) 0.47992(11) 0.0647(6) Uani 1 1 d D . . . .
O3P O 0.75208(17) 0.6076(2) 0.45697(15) 0.0785(8) Uani 1 1 d D . . . .
O4P O 0.6674(3) 0.7297(3) 0.51712(17) 0.1130(13) Uani 1 1 d D . . . .
Cl2 Cl 0.85199(9) 1.07020(9) 0.28831(5) 0.0838(3) Uani 1 1 d D U . . .
O5P O 0.7756(5) 0.9941(7) 0.2660(5) 0.0561(19) Uani 0.500(6) 1 d D U P A 1
O6P O 0.8779(15) 1.0914(19) 0.3581(5) 0.081(4) Uani 0.500(6) 1 d D U P A 1
O7P O 0.8749(10) 1.1490(10) 0.2465(6) 0.098(4) Uani 0.500(6) 1 d D U P A 1
O8P O 0.9522(5) 0.9817(7) 0.2980(4) 0.124(3) Uani 0.500(6) 1 d D U P A 1
O5A O 0.8117(6) 0.9678(6) 0.2648(5) 0.0521(18) Uani 0.500(6) 1 d D U P A 2
O6A O 0.8528(15) 1.0937(15) 0.3574(5) 0.064(3) Uani 0.500(6) 1 d D U P A 2
O7A O 0.9122(10) 1.1188(11) 0.2489(7) 0.106(4) Uani 0.500(6) 1 d D U P A 2
O8A O 0.7460(7) 1.1481(6) 0.2641(3) 0.118(3) Uani 0.500(6) 1 d D U P A 2

loop_
_atom_site_aniso_label
_atom_site_aniso_U_11
_atom_site_aniso_U_22
_atom_site_aniso_U_33
_atom_site_aniso_U_23
_atom_site_aniso_U_13
_atom_site_aniso_U_12
Cu1 0.02332(15) 0.03632(18) 0.04558(18) 0.00777(13) 0.00667(12) -0.00031(12)
Cu2 0.03391(17) 0.0455(2) 0.03412(17) -0.00665(13) -0.00080(12) 0.00295(13)
N1 0.0256(10) 0.0366(11) 0.0450(12) 0.0065(9) 0.0054(8) -0.0001(8)
C1 0.0283(13) 0.0405(15) 0.0661(18) 0.0118(13) 0.0058(12) 0.0020(11)
C2 0.0258(13) 0.0515(17) 0.079(2) 0.0107(15) 0.0078(13) 0.0034(12)
C3 0.0273(13) 0.0618(19) 0.0647(18) 0.0104(15) 0.0111(12) -0.0029(12)
N2 0.0334(11) 0.0492(14) 0.0552(14) 0.0140(11) 0.0099(10) -0.0034(10)
C4 0.0286(12) 0.0404(14) 0.0371(13) 0.0058(11) 0.0025(9) -0.0038(10)
C5 0.0331(12) 0.0396(14) 0.0330(12) 0.0041(10) 0.0007(9) -0.0015(10)
N3 0.0273(10) 0.0384(12) 0.0390(11) 0.0019(9) 0.0012(8) 0.0004(8)
C6 0.0601(19) 0.0390(16) 0.0583(18) 0.0108(13) 0.0000(14) 0.0053(14)
C7 0.0472(17) 0.0460(17) 0.0636(19) 0.0051(14) 0.0004(14) 0.0153(13)
C8 0.0343(13) 0.0473(16) 0.0517(16) 0.0020(13) 0.0018(11) 0.0050(12)
N4 0.0460(13) 0.0434(14) 0.0522(14) 0.0144(11) 0.0040(11) 0.0003(10)
N5 0.0387(12) 0.0384(12) 0.0433(12) -0.0035(10) 0.0007(9) 0.0035(9)
C9 0.0446(16) 0.0518(18) 0.0618(19) -0.0070(15) -0.0049(14) 0.0093(14)
C10 0.0437(17) 0.0508(19) 0.093(3) -0.0103(18) 0.0053(17) 0.0090(14)
C11 0.060(2) 0.0526(19) 0.081(2) -0.0198(17) 0.0193(18) 0.0051(16)
N6 0.0551(15) 0.0523(15) 0.0536(15) -0.0160(12) 0.0116(12) -0.0015(12)
C12 0.0406(14) 0.0354(14) 0.0383(13) -0.0034(10) 0.0065(10) -0.0065(11)
C13 0.0370(13) 0.0376(14) 0.0365(13) 0.0016(11) 0.0036(10) -0.0104(11)
N7 0.0310(10) 0.0378(11) 0.0370(11) 0.0028(9) 0.0013(8) -0.0032(9)
C14 0.0382(14) 0.0491(17) 0.0526(16) 0.0037(13) 0.0044(12) 0.0009(12)
C15 0.0371(15) 0.070(2) 0.063(2) 0.0145(17) -0.0056(14) -0.0008(14)
C16 0.0449(16) 0.073(2) 0.0452(16) 0.0098(15) -0.0103(13) -0.0162(15)
N8 0.0474(14) 0.0614(16) 0.0366(12) -0.0005(11) -0.0018(10) -0.0144(12)
N9 0.0351(11) 0.0362(12) 0.0394(11) 0.0039(9) 0.0113(9) -0.0003(9)
N10 0.0470(12) 0.0398(12) 0.0357(11) 0.0007(9) 0.0069(9) 0.0004(10)
C17 0.071(2) 0.0405(16) 0.0365(14) 0.0067(12) 0.0088(13) 0.0001(14)
C18 0.0669(19) 0.0366(15) 0.0441(15) -0.0013(12) 0.0112(13) -0.0008(13)
C19 0.0427(14) 0.0409(15) 0.0389(13) -0.0016(11) 0.0119(11) -0.0035(11)
C20 0.168(5) 0.041(2) 0.071(2) -0.0035(18) 0.034(3) 0.007(2)
N11 0.0258(10) 0.0488(13) 0.0395(11) 0.0041(10) 0.0049(8) -0.0020(9)
N12 0.0316(11) 0.0620(15) 0.0323(11) -0.0028(10) 0.0046(8) -0.0049(10)
C21 0.0325(13) 0.0624(19) 0.0439(15) -0.0078(13) 0.0126(11) -0.0104(12)
C22 0.0262(12) 0.0548(17) 0.0485(15) -0.0100(13) 0.0045(11) -0.0041(11)
C23 0.0301(12) 0.0478(16) 0.0400(13) 0.0011(11) 0.0004(10) -0.0002(11)
C24 0.0286(14) 0.090(3) 0.072(2) -0.0130(19) -0.0003(14) -0.0061(15)
Cl1 0.0370(3) 0.0443(4) 0.0513(4) 0.0029(3) 0.0120(3) -0.0065(3)
O1P 0.0495(14) 0.125(3) 0.116(2) 0.076(2) -0.0055(14) -0.0159(15)
O2P 0.0701(15) 0.0646(15) 0.0594(13) 0.0059(11) 0.0115(11) -0.0330(12)
O3P 0.0554(14) 0.089(2) 0.097(2) 0.0198(15) 0.0288(14) 0.0221(13)
O4P 0.129(3) 0.089(2) 0.141(3) -0.065(2) 0.076(2) -0.051(2)
Cl2 0.1184(8) 0.0794(6) 0.0589(5) -0.0238(5) 0.0301(5) -0.0628(6)
O5P 0.056(4) 0.060(4) 0.050(3) -0.001(3) 0.003(3) -0.023(3)
O6P 0.095(9) 0.077(6) 0.056(4) -0.004(3) -0.021(3) -0.023(6)
O7P 0.133(9) 0.072(5) 0.077(4) 0.025(4) -0.013(5) -0.056(5)
O8P 0.060(4) 0.166(7) 0.147(6) -0.009(5) 0.019(4) 0.028(4)
O5A 0.067(4) 0.043(3) 0.044(3) -0.007(2) 0.003(3) -0.017(3)
O6A 0.080(7) 0.051(4) 0.056(4) -0.010(3) 0.000(3) -0.018(4)
O7A 0.112(7) 0.110(8) 0.101(6) -0.006(5) 0.033(6) -0.058(6)
O8A 0.160(6) 0.089(4) 0.089(4) -0.015(3) -0.021(4) 0.061(4)

loop_
_atom_type_symbol
_atom_type_description
_atom_type_scat_dispersion_real
_atom_type_scat_dispersion_imag
_atom_type_scat_source
C C 0.0033 0.0016 'International Tables Vol C Tables 4.2.6.8 and 6.1.1.4'
H H 0.0000 0.0000 'International Tables Vol C Tables 4.2.6.8 and 6.1.1.4'
N N 0.0061 0.0033 'International Tables Vol C Tables 4.2.6.8 and 6.1.1.4'
O O 0.0106 0.0060 'International Tables Vol C Tables 4.2.6.8 and 6.1.1.4'
Cl Cl 0.1484 0.1585 'International Tables Vol C Tables 4.2.6.8 and 6.1.1.4'
Cu Cu 0.3201 1.2651 'International Tables Vol C Tables 4.2.6.8 and 6.1.1.4'

loop_
_geom_angle_atom_site_label_1
_geom_angle_atom_site_label_2
_geom_angle_atom_site_label_3
_geom_angle
N9 Cu1 N11 89.39(9)
N9 Cu1 N1 94.65(8)
N11 Cu1 N1 173.65(9)
N9 Cu1 N3 174.40(8)
N11 Cu1 N3 96.00(9)
N1 Cu1 N3 80.10(8)
N9 Cu1 O5A 88.3(2)
N11 Cu1 O5A 98.3(2)
N1 Cu1 O5A 86.7(2)
N3 Cu1 O5A 89.4(2)
N9 Cu1 O5P 96.0(2)
N11 Cu1 O5P 87.60(18)
N1 Cu1 O5P 96.81(18)
N3 Cu1 O5P 82.7(2)
N9 Cu1 Cu2 59.69(6)
N11 Cu1 Cu2 59.16(6)
N1 Cu1 Cu2 127.16(6)
N3 Cu1 Cu2 122.11(6)
O5A Cu1 Cu2 50.8(2)
O5P Cu1 Cu2 48.5(2)
N12 Cu2 N10 88.56(10)
N12 Cu2 N7 173.24(10)
N10 Cu2 N7 98.06(9)
N12 Cu2 N5 92.98(9)
N10 Cu2 N5 178.42(9)
N7 Cu2 N5 80.40(9)
N12 Cu2 O5P 92.6(2)
N10 Cu2 O5P 94.6(2)
N7 Cu2 O5P 85.5(2)
N5 Cu2 O5P 84.9(2)
N12 Cu2 O5A 98.7(2)
N10 Cu2 O5A 83.48(17)
N7 Cu2 O5A 80.8(2)
N5 Cu2 O5A 95.91(17)
N12 Cu2 O1P 101.46(9)
N10 Cu2 O1P 99.51(10)
N7 Cu2 O1P 78.91(8)
N5 Cu2 O1P 80.56(11)
O5P Cu2 O1P 160.2(2)
O5A Cu2 O1P 159.7(2)
N12 Cu2 Cu1 60.37(6)
N10 Cu2 Cu1 60.54(6)
N7 Cu2 Cu1 121.91(6)
N5 Cu2 Cu1 119.99(7)
O5P Cu2 Cu1 48.6(2)
O5A Cu2 Cu1 46.11(19)
O1P Cu2 Cu1 151.17(8)
C4 N1 C1 117.0(2)
C4 N1 Cu1 115.30(16)
C1 N1 Cu1 127.66(18)
N1 C1 C2 120.7(3)
N1 C1 H1A 119.7
C2 C1 H1A 119.7
C3 C2 C1 117.6(3)
C3 C2 H2A 121.2
C1 C2 H2A 121.2
N2 C3 C2 122.6(3)
N2 C3 H3A 118.7
C2 C3 H3A 118.7
C4 N2 C3 115.7(2)
N2 C4 N1 126.3(2)
N2 C4 C5 119.0(2)
N1 C4 C5 114.6(2)
N4 C5 N3 126.4(2)
N4 C5 C4 118.8(2)
N3 C5 C4 114.8(2)
C8 N3 C5 117.1(2)
C8 N3 Cu1 127.48(19)
C5 N3 Cu1 115.08(17)
N4 C6 C7 122.6(3)
N4 C6 H6A 118.7
C7 C6 H6A 118.7
C8 C7 C6 117.9(3)
C8 C7 H7A 121.0
C6 C7 H7A 121.0
N3 C8 C7 120.6(3)
N3 C8 H8A 119.7
C7 C8 H8A 119.7
C5 N4 C6 115.4(3)
C12 N5 C9 116.6(2)
C12 N5 Cu2 114.93(18)
C9 N5 Cu2 128.4(2)
N5 C9 C10 121.7(3)
N5 C9 H9A 119.2
C10 C9 H9A 119.2
C11 C10 C9 116.9(3)
C11 C10 H10A 121.5
C9 C10 H10A 121.5
N6 C11 C10 123.3(3)
N6 C11 H11A 118.3
C10 C11 H11A 118.3
C12 N6 C11 115.8(3)
N6 C12 N5 125.6(3)
N6 C12 C13 120.2(2)
N5 C12 C13 114.2(2)
N8 C13 N7 126.4(3)
N8 C13 C12 119.0(2)
N7 C13 C12 114.6(2)
C13 N7 C14 117.2(2)
C13 N7 Cu2 115.49(17)
C14 N7 Cu2 127.3(2)
N7 C14 C15 120.8(3)
N7 C14 H14A 119.6
C15 C14 H14A 119.6
C16 C15 C14 117.6(3)
C16 C15 H15A 121.2
C14 C15 H15A 121.2
N8 C16 C15 123.1(3)
N8 C16 H16A 118.5
C15 C16 H16A 118.5
C13 N8 C16 115.0(3)
C19 N9 N10 107.6(2)
C19 N9 Cu1 131.01(18)
N10 N9 Cu1 120.71(17)
C17 N10 N9 107.6(2)
C17 N10 Cu2 130.4(2)
N9 N10 Cu2 118.33(17)
N10 C17 C18 110.9(2)
N10 C17 H17A 124.6
C18 C17 H17A 124.6
C17 C18 C19 103.3(3)
C17 C18 C20 129.5(3)
C19 C18 C20 127.2(3)
N9 C19 C18 110.7(2)
N9 C19 H19A 124.7
C18 C19 H19A 124.7
C18 C20 H20A 109.5
C18 C20 H20B 109.5
H20A C20 H20B 109.5
C18 C20 H20C 109.5
H20A C20 H20C 109.5
H20B C20 H20C 109.5
C23 N11 N12 108.0(2)
C23 N11 Cu1 130.02(18)
N12 N11 Cu1 120.30(16)
C21 N12 N11 107.6(2)
C21 N12 Cu2 133.96(19)
N11 N12 Cu2 118.20(16)
N12 C21 C22 110.2(2)
N12 C21 H21A 124.9
C22 C21 H21A 124.9
C23 C22 C21 104.0(2)
C23 C22 C24 127.3(3)
C21 C22 C24 128.7(3)
N11 C23 C22 110.1(2)
N11 C23 H23A 124.9
C22 C23 H23A 124.9
C22 C24 H24A 109.5
C22 C24 H24B 109.5
H24A C24 H24B 109.5
C22 C24 H24C 109.5
H24A C24 H24C 109.5
H24B C24 H24C 109.5
O4P Cl1 O3P 108.10(19)
O4P Cl1 O2P 109.32(16)
O3P Cl1 O2P 111.19(16)
O4P Cl1 O1P 110.3(2)
O3P Cl1 O1P 108.26(17)
O2P Cl1 O1P 109.62(15)
Cl1 O1P Cu2 132.21(14)
O7P Cl2 O5P 120.3(7)
O7A Cl2 O5A 114.8(8)
O7P Cl2 O6P 116.8(10)
O5P Cl2 O6P 118.7(9)
O7A Cl2 O6A 125.6(10)
O5A Cl2 O6A 116.4(8)
O7P Cl2 O8P 104.8(6)
O5P Cl2 O8P 98.2(4)
O6P Cl2 O8P 87.1(9)
O7A Cl2 O8A 98.3(6)
O5A Cl2 O8A 98.0(4)
O6A Cl2 O8A 91.8(8)
Cl2 O5P Cu2 139.1(6)
Cl2 O5P Cu1 130.2(6)
Cu2 O5P Cu1 82.9(2)
Cl2 O5A Cu1 137.5(6)
Cl2 O5A Cu2 131.4(5)
Cu1 O5A Cu2 83.1(2)

loop_
_geom_bond_atom_site_label_1
_geom_bond_atom_site_label_2
_geom_bond_distance
Cu1 N9 1.958(2)
Cu1 N11 1.964(2)
Cu1 N1 2.023(2)
Cu1 N3 2.026(2)
Cu1 O5A 2.401(8)
Cu1 O5P 2.500(9)
Cu1 Cu2 3.3075(5)
Cu2 N12 1.953(2)
Cu2 N10 1.963(2)
Cu2 N7 2.005(2)
Cu2 N5 2.022(2)
Cu2 O5P 2.495(9)
Cu2 O5A 2.580(9)
Cu2 O1P 2.706(2)
N1 C4 1.337(3)
N1 C1 1.339(3)
C1 C2 1.373(4)
C1 H1A 0.9300
C2 C3 1.372(4)
C2 H2A 0.9300
C3 N2 1.336(4)
C3 H3A 0.9300
N2 C4 1.319(3)
C4 C5 1.486(4)
C5 N4 1.321(3)
C5 N3 1.337(3)
N3 C8 1.335(3)
C6 N4 1.337(4)
C6 C7 1.371(5)
C6 H6A 0.9300
C7 C8 1.369(4)
C7 H7A 0.9300
C8 H8A 0.9300
N5 C12 1.337(3)
N5 C9 1.346(4)
C9 C10 1.360(5)
C9 H9A 0.9300
C10 C11 1.360(5)
C10 H10A 0.9300
C11 N6 1.337(4)
C11 H11A 0.9300
N6 C12 1.320(3)
C12 C13 1.495(4)
C13 N8 1.321(3)
C13 N7 1.335(3)
N7 C14 1.338(3)
C14 C15 1.371(4)
C14 H14A 0.9300
C15 C16 1.362(5)
C15 H15A 0.9300
C16 N8 1.348(4)
C16 H16A 0.9300
N9 C19 1.334(3)
N9 N10 1.361(3)
N10 C17 1.333(4)
C17 C18 1.379(4)
C17 H17A 0.9300
C18 C19 1.383(4)
C18 C20 1.494(5)
C19 H19A 0.9300
C20 H20A 0.9600
C20 H20B 0.9600
C20 H20C 0.9600
N11 C23 1.340(3)
N11 N12 1.352(3)
N12 C21 1.342(3)
C21 C22 1.380(4)
C21 H21A 0.9300
C22 C23 1.378(4)
C22 C24 1.504(4)
C23 H23A 0.9300
C24 H24A 0.9600
C24 H24B 0.9600
C24 H24C 0.9600
Cl1 O4P 1.414(2)
Cl1 O3P 1.416(2)
Cl1 O2P 1.4172(19)
Cl1 O1P 1.426(2)
Cl2 O7P 1.321(7)
Cl2 O7A 1.338(9)
Cl2 O5P 1.369(7)
Cl2 O5A 1.378(7)
Cl2 O6P 1.388(9)
Cl2 O6A 1.395(8)
Cl2 O8P 1.675(6)
Cl2 O8A 1.676(6)

loop_
_geom_torsion_atom_site_label_1
_geom_torsion_atom_site_label_2
_geom_torsion_atom_site_label_3
_geom_torsion_atom_site_label_4
_geom_torsion
Cu1 N9 N10 Cu2 10.7(3)
Cu1 N11 N12 Cu2 17.6(3)
